data_4126025
loop_
_publ_author_name
'Margossian, Tigran'
'Larmier, Kim'
'Kim, Sung Min'
'Krumeich, Frank'
'Fedorov, Alexey'
'Chen, Peter'
'M\"uller, Christoph R'
'Cop\'eret, Christophe'

_publ_section_title
;
 Molecularly Tailored Nickel Precursor and Support Yield a Stable Methane
 Dry Reforming Catalyst with Superior Metal Utilization.
;
_journal_name_full 'Journal of the American Chemical Society'
_journal_paper_doi 10.1021/jacs.7b01625
_journal_year 2017
_chemical_formula_moiety 'C16 H38 N4 Ni2 O9, H2 O'
_chemical_formula_sum 'C16 H40 N4 Ni2 O10'
_chemical_formula_weight 565.94
_chemical_name_systematic 1
_space_group_crystal_system orthorhombic
_space_group_IT_number 19
_space_group_name_Hall 'P 2ac 2ab'
_space_group_name_H-M_alt 'P 21 21 21'
_symmetry_space_group_name_Hall 'P 2ac 2ab'
_symmetry_space_group_name_H-M 'P 21 21 21'
_atom_sites_solution_hydrogens mixed
_atom_sites_solution_primary dual
_audit_creation_date 2016-12-13
_audit_creation_method
;
Olex2 1.2
(compiled 2016.11.07 svn.r3352 for OlexSys, GUI svn.r5261)
;
_cell_angle_alpha 90
_cell_angle_beta 90
_cell_angle_gamma 90
_cell_formula_units_Z 4
_cell_length_a 10.5693(10)
_cell_length_b 11.1146(11)
_cell_length_c 21.504(2)
_cell_measurement_reflns_used 9925
_cell_measurement_temperature 100(2)
_cell_measurement_theta_max 28.30
_cell_measurement_theta_min 2.64
_cell_volume 2526.2(4)
_computing_cell_refinement 'SAINT v8.34A (Bruker, 2013)'
_computing_data_reduction 'SAINT v8.34A (Bruker, 2013)'
_computing_molecular_graphics 'Olex2 (Dolomanov et al., 2009)'
_computing_publication_material 'Olex2 (Dolomanov et al., 2009)'
_computing_structure_refinement 'ShelXL (Sheldrick, 2015)'
_computing_structure_solution 'ShelXT (Sheldrick, 2015)'
_diffrn_ambient_temperature 100(2)
_diffrn_detector 'Bruker APEX2 area detector'
_diffrn_detector_area_resol_mean 7.9
_diffrn_detector_type 'CCD area detector'
_diffrn_measured_fraction_theta_full 0.999
_diffrn_measured_fraction_theta_max 0.997
_diffrn_measurement_device 'three-circle diffractometer'
_diffrn_measurement_device_type 'Bruker SMART APEX2 area detector'
_diffrn_measurement_method '\w and \f scans'
_diffrn_radiation_monochromator 'mirror optics'
_diffrn_radiation_probe x-ray
_diffrn_radiation_type MoK\a
_diffrn_radiation_wavelength 0.71073
_diffrn_reflns_av_R_equivalents 0.0644
_diffrn_reflns_av_unetI/netI 0.0359
_diffrn_reflns_Laue_measured_fraction_full 0.999
_diffrn_reflns_Laue_measured_fraction_max 0.997
_diffrn_reflns_limit_h_max 14
_diffrn_reflns_limit_h_min -13
_diffrn_reflns_limit_k_max 14
_diffrn_reflns_limit_k_min -14
_diffrn_reflns_limit_l_max 28
_diffrn_reflns_limit_l_min -28
_diffrn_reflns_number 54357
_diffrn_reflns_point_group_measured_fraction_full 0.999
_diffrn_reflns_point_group_measured_fraction_max 0.997
_diffrn_reflns_theta_full 26.000
_diffrn_reflns_theta_max 28.336
_diffrn_reflns_theta_min 2.636
_diffrn_source 'microfocus sealed X-ray tube'
_diffrn_source_type 'Incoatec I\ms'
_diffrn_standards_number 0
_exptl_absorpt_coefficient_mu 1.544
_exptl_absorpt_correction_T_max 0.7457
_exptl_absorpt_correction_T_min 0.6556
_exptl_absorpt_correction_type multi-scan
_exptl_absorpt_process_details
;
SADABS-2012/1 (Bruker,2012) was used for absorption correction.
wR2(int) was 0.0692 before and 0.0646 after correction.
The Ratio of minimum to maximum transmission is 0.8792.
The \l/2 correction factor is 0.0015.
;
_exptl_crystal_colour 'clear light blue'
_exptl_crystal_colour_lustre clear
_exptl_crystal_colour_modifier light
_exptl_crystal_colour_primary blue
_exptl_crystal_density_diffrn 1.488
_exptl_crystal_description cube
_exptl_crystal_F_000 1200
_exptl_crystal_preparation 'reaction of Ni formiates with tmeda in water'
_exptl_crystal_recrystallization_method 'crystallized from a saturated solution in toluene at -40 degrees Celsius'
_exptl_crystal_size_max 0.22
_exptl_crystal_size_mid 0.2
_exptl_crystal_size_min 0.18
_refine_diff_density_max 0.280
_refine_diff_density_min -0.414
_refine_diff_density_rms 0.066
_refine_ls_abs_structure_details
;
 Refined as an inversion twin.
;
_refine_ls_abs_structure_Flack 0.379(12)
_refine_ls_extinction_method none
_refine_ls_goodness_of_fit_ref 1.060
_refine_ls_hydrogen_treatment constr
_refine_ls_matrix_type full
_refine_ls_number_parameters 304
_refine_ls_number_reflns 6274
_refine_ls_number_restraints 0
_refine_ls_restrained_S_all 1.060
_refine_ls_R_factor_all 0.0380
_refine_ls_R_factor_gt 0.0286
_refine_ls_shift/su_max 0.001
_refine_ls_shift/su_mean 0.000
_refine_ls_structure_factor_coef Fsqd
_refine_ls_weighting_details 'w=1/[\s^2^(Fo^2^)+(0.0217P)^2^+0.7434P] where P=(Fo^2^+2Fc^2^)/3'
_refine_ls_weighting_scheme calc
_refine_ls_wR_factor_gt 0.0528
_refine_ls_wR_factor_ref 0.0553
_reflns_Friedel_coverage 0.778
_reflns_Friedel_fraction_full 1.000
_reflns_Friedel_fraction_max 0.997
_reflns_number_gt 5629
_reflns_number_total 6274
_reflns_threshold_expression 'I > 2\s(I)'
_cod_data_source_file ja7b01625_si_002.cif
_cod_data_source_block 1
_cod_database_code 4126025
_shelx_space_group_comment
;
The symmetry employed for this shelxl refinement is uniquely defined
by the following loop, which should always be used as a source of
symmetry information in preference to the above space-group names.
They are only intended as comments.
;
_olex2_refinement_description
;
1. Twinned data refinement
 Scales: 0.621(12) 0.379(12)
2. Fixed Uiso
 At 1.2 times of:
  All C(H) groups, All C(H,H) groups
 At 1.5 times of:
  All C(H,H,H) groups, All O(H,H) groups
3.a Free rotating group:
 O4(H4A,H4B), O10(H10D,H10E)
3.b Secondary CH2 refined with riding coordinates:
 C8(H8A,H8B), C7(H7A,H7B), C13(H13A,H13B), C14(H14A,H14B)
3.c Aromatic/amide H refined with riding coordinates:
 C2(H2), C4(H4), C1(H1), C3(H3)
3.d Idealised Me refined as rotating group:
 C12(H12A,H12B,H12C), C9(H9A,H9B,H9C), C10(H10A,H10B,H10C), C5(H5A,H5B,H5C),
 C6(H6A,H6B,H6C), C15(H15A,H15B,H15C), C11(H11A,H11B,H11C), C16(H16A,H16B,H16C)
;
_shelx_shelxl_version_number 2014/7
_olex2_exptl_crystal_mounting_method 'mounted in paratone oil'
_olex2_submission_special_instructions 'No special instructions were received'

loop_
_space_group_symop_operation_xyz
'x, y, z'
'-x+1/2, -y, z+1/2'
'-x, y+1/2, -z+1/2'
'x+1/2, -y+1/2, -z'

loop_
_atom_site_label
_atom_site_type_symbol
_atom_site_fract_x
_atom_site_fract_y
_atom_site_fract_z
_atom_site_U_iso_or_equiv
_atom_site_adp_type
_atom_site_occupancy
_atom_site_site_symmetry_order
_atom_site_calc_flag
_atom_site_refinement_flags_posn
Ni1 Ni 0.60478(3) 0.64519(3) 0.39382(2) 0.01410(8) Uani 1 1 d .
Ni2 Ni 0.80945(3) 0.40801(3) 0.34334(2) 0.01388(8) Uani 1 1 d .
O1 O 0.6085(2) 0.6403(2) 0.29945(8) 0.0231(5) Uani 1 1 d .
O2 O 0.78963(19) 0.69682(17) 0.40282(10) 0.0217(5) Uani 1 1 d .
O6 O 0.6884(2) 0.27506(19) 0.30807(9) 0.0226(5) Uani 1 1 d .
O4 O 0.66073(18) 0.46488(16) 0.40094(9) 0.0150(4) Uani 1 1 d .
H4A H 0.6781 0.4625 0.4404 0.023 Uiso 1 1 d G
H4B H 0.6031 0.4114 0.3924 0.023 Uiso 1 1 d G
O7 O 0.92041(19) 0.54245(18) 0.37909(10) 0.0218(5) Uani 1 1 d .
O3 O 0.5909(2) 0.65225(19) 0.49121(9) 0.0212(4) Uani 1 1 d .
O5 O 0.7587(2) 0.5098(2) 0.26952(10) 0.0253(5) Uani 1 1 d .
O8 O 0.6967(3) 0.4854(2) 0.51859(10) 0.0340(6) Uani 1 1 d .
O9 O 0.5137(2) 0.2944(2) 0.36653(11) 0.0278(5) Uani 1 1 d .
N2 N 0.4017(2) 0.6119(2) 0.39185(11) 0.0204(5) Uani 1 1 d .
N4 N 0.8856(2) 0.2785(2) 0.40875(11) 0.0213(5) Uani 1 1 d .
N3 N 0.9602(2) 0.3472(2) 0.28416(12) 0.0212(5) Uani 1 1 d .
N1 N 0.5514(2) 0.8316(2) 0.38547(12) 0.0217(6) Uani 1 1 d .
C2 C 0.6799(3) 0.5907(3) 0.26086(12) 0.0179(6) Uani 1 1 d .
H2 H 0.6728 0.6188 0.2193 0.022 Uiso 1 1 calc R
C4 C 0.5765(3) 0.2513(3) 0.32233(15) 0.0231(7) Uani 1 1 d .
H4 H 0.5343 0.1941 0.2968 0.028 Uiso 1 1 calc R
O10 O 0.7749(3) 0.3087(4) 0.60648(16) 0.0656(10) Uani 1 1 d .
H10D H 0.7668 0.3668 0.5796 0.098 Uiso 1 1 d G
H10E H 0.8546 0.2910 0.6108 0.098 Uiso 1 1 d G
C1 C 0.8943(3) 0.6458(2) 0.39821(12) 0.0185(5) Uani 1 1 d .
H1 H 0.9648 0.6925 0.4112 0.022 Uiso 1 1 calc R
C12 C 1.0342(3) 0.4484(3) 0.25839(17) 0.0295(8) Uani 1 1 d .
H12A H 0.9807 0.4957 0.2303 0.044 Uiso 1 1 calc GR
H12B H 1.1070 0.4169 0.2354 0.044 Uiso 1 1 calc GR
H12C H 1.0640 0.4997 0.2924 0.044 Uiso 1 1 calc GR
C3 C 0.6354(3) 0.5792(3) 0.52956(13) 0.0240(7) Uani 1 1 d .
H3 H 0.6211 0.5972 0.5722 0.029 Uiso 1 1 calc R
C9 C 0.6243(3) 0.8953(3) 0.33685(16) 0.0326(8) Uani 1 1 d .
H9A H 0.7141 0.8957 0.3480 0.049 Uiso 1 1 calc GR
H9B H 0.5937 0.9782 0.3334 0.049 Uiso 1 1 calc GR
H9C H 0.6132 0.8540 0.2969 0.049 Uiso 1 1 calc GR
C8 C 0.4156(3) 0.8285(3) 0.36780(16) 0.0295(8) Uani 1 1 d .
H8A H 0.4078 0.8118 0.3227 0.035 Uiso 1 1 calc R
H8B H 0.3766 0.9078 0.3762 0.035 Uiso 1 1 calc R
C10 C 0.5695(4) 0.8989(3) 0.44412(15) 0.0328(8) Uani 1 1 d .
H10A H 0.5164 0.8636 0.4767 0.049 Uiso 1 1 calc GR
H10B H 0.5455 0.9832 0.4379 0.049 Uiso 1 1 calc GR
H10C H 0.6585 0.8946 0.4567 0.049 Uiso 1 1 calc GR
C7 C 0.3473(3) 0.7324(3) 0.40421(17) 0.0289(8) Uani 1 1 d .
H7A H 0.3535 0.7504 0.4492 0.035 Uiso 1 1 calc R
H7B H 0.2566 0.7325 0.3926 0.035 Uiso 1 1 calc R
C5 C 0.3569(3) 0.5281(3) 0.44050(16) 0.0277(7) Uani 1 1 d .
H5A H 0.3933 0.4482 0.4333 0.042 Uiso 1 1 calc GR
H5B H 0.2644 0.5229 0.4390 0.042 Uiso 1 1 calc GR
H5C H 0.3833 0.5577 0.4814 0.042 Uiso 1 1 calc GR
C6 C 0.3550(3) 0.5651(3) 0.33174(14) 0.0286(8) Uani 1 1 d .
H6A H 0.3736 0.6232 0.2987 0.043 Uiso 1 1 calc GR
H6B H 0.2634 0.5524 0.3342 0.043 Uiso 1 1 calc GR
H6C H 0.3970 0.4885 0.3224 0.043 Uiso 1 1 calc GR
C15 C 0.7888(3) 0.2038(3) 0.44004(16) 0.0277(7) Uani 1 1 d .
H15A H 0.7385 0.2544 0.4680 0.041 Uiso 1 1 calc GR
H15B H 0.8305 0.1403 0.4641 0.041 Uiso 1 1 calc GR
H15C H 0.7334 0.1673 0.4088 0.041 Uiso 1 1 calc GR
C13 C 1.0428(3) 0.2729(3) 0.32359(17) 0.0296(8) Uani 1 1 d .
H13A H 1.1011 0.3253 0.3474 0.036 Uiso 1 1 calc R
H13B H 1.0942 0.2188 0.2972 0.036 Uiso 1 1 calc R
C11 C 0.9118(3) 0.2770(3) 0.23090(16) 0.0315(8) Uani 1 1 d .
H11A H 0.8677 0.2053 0.2462 0.047 Uiso 1 1 calc GR
H11B H 0.9827 0.2524 0.2044 0.047 Uiso 1 1 calc GR
H11C H 0.8530 0.3265 0.2067 0.047 Uiso 1 1 calc GR
C14 C 0.9635(3) 0.1988(3) 0.36824(17) 0.0288(8) Uani 1 1 d .
H14A H 0.9074 0.1444 0.3444 0.035 Uiso 1 1 calc R
H14B H 1.0197 0.1486 0.3944 0.035 Uiso 1 1 calc R
C16 C 0.9650(3) 0.3326(3) 0.45810(16) 0.0325(8) Uani 1 1 d .
H16A H 1.0319 0.3814 0.4390 0.049 Uiso 1 1 calc GR
H16B H 1.0033 0.2687 0.4832 0.049 Uiso 1 1 calc GR
H16C H 0.9124 0.3837 0.4848 0.049 Uiso 1 1 calc GR

loop_
_atom_site_aniso_label
_atom_site_aniso_U_11
_atom_site_aniso_U_22
_atom_site_aniso_U_33
_atom_site_aniso_U_23
_atom_site_aniso_U_13
_atom_site_aniso_U_12
Ni1 0.01607(17) 0.01342(16) 0.01281(16) 0.00085(15) 0.00130(15) 0.00142(15)
Ni2 0.01163(16) 0.01181(16) 0.01820(17) -0.00015(15) -0.00070(15) -0.00034(14)
O1 0.0257(11) 0.0285(11) 0.0151(9) 0.0024(9) 0.0037(9) 0.0119(11)
O2 0.0193(11) 0.0155(10) 0.0304(12) -0.0029(9) 0.0006(9) -0.0022(8)
O6 0.0171(10) 0.0243(11) 0.0264(11) -0.0079(9) 0.0005(10) -0.0065(10)
O4 0.0163(10) 0.0142(9) 0.0146(9) 0.0003(8) -0.0002(8) -0.0028(8)
O7 0.0152(11) 0.0170(10) 0.0331(12) -0.0028(9) -0.0022(9) -0.0021(8)
O3 0.0286(11) 0.0204(10) 0.0147(9) -0.0010(9) 0.0011(9) 0.0007(10)
O5 0.0274(12) 0.0285(12) 0.0200(11) 0.0043(9) 0.0038(10) 0.0130(10)
O8 0.0546(16) 0.0271(12) 0.0202(11) 0.0033(9) -0.0069(12) 0.0104(13)
O9 0.0185(11) 0.0276(12) 0.0373(13) -0.0075(10) 0.0064(10) -0.0096(10)
N2 0.0179(11) 0.0240(13) 0.0193(11) 0.0029(10) 0.0019(11) 0.0028(10)
N4 0.0178(12) 0.0188(12) 0.0272(13) 0.0050(10) -0.0034(11) 0.0000(11)
N3 0.0168(12) 0.0173(12) 0.0296(14) -0.0010(11) 0.0045(11) 0.0014(11)
N1 0.0268(13) 0.0183(13) 0.0200(13) 0.0015(10) 0.0045(11) 0.0043(10)
C2 0.0176(14) 0.0220(14) 0.0142(13) 0.0021(12) -0.0025(12) -0.0005(14)
C4 0.0200(17) 0.0218(16) 0.0277(16) -0.0026(13) -0.0059(13) -0.0063(12)
O10 0.0354(16) 0.107(3) 0.0542(19) 0.0409(19) 0.0101(15) 0.0207(16)
C1 0.0210(14) 0.0177(13) 0.0168(13) 0.0026(13) -0.0028(13) -0.0089(14)
C12 0.0205(17) 0.0259(17) 0.042(2) 0.0026(15) 0.0103(15) -0.0001(13)
C3 0.0310(17) 0.0272(17) 0.0139(14) -0.0010(13) -0.0008(12) -0.0057(15)
C9 0.045(2) 0.0191(15) 0.0337(18) 0.0091(15) 0.0135(17) 0.0045(15)
C8 0.0322(19) 0.0248(17) 0.0314(17) 0.0032(14) 0.0025(15) 0.0122(14)
C10 0.050(2) 0.0195(15) 0.0284(17) -0.0056(15) 0.0055(16) 0.0006(16)
C7 0.0208(16) 0.0272(16) 0.0386(19) 0.0001(15) 0.0044(14) 0.0090(13)
C5 0.0197(16) 0.0345(18) 0.0289(17) 0.0045(15) 0.0064(14) -0.0014(14)
C6 0.0231(16) 0.0365(19) 0.0261(17) 0.0008(14) -0.0071(13) 0.0001(14)
C15 0.0279(18) 0.0241(16) 0.0310(17) 0.0131(14) -0.0013(15) -0.0008(14)
C13 0.0182(16) 0.0288(17) 0.042(2) 0.0025(16) 0.0032(14) 0.0088(14)
C11 0.0310(19) 0.0310(18) 0.0323(18) -0.0124(15) 0.0084(16) 0.0005(16)
C14 0.0246(17) 0.0197(16) 0.042(2) 0.0066(14) 0.0000(15) 0.0102(14)
C16 0.0296(19) 0.0332(19) 0.0345(19) 0.0052(15) -0.0156(15) -0.0010(15)

loop_
_atom_type_symbol
_atom_type_description
_atom_type_scat_dispersion_real
_atom_type_scat_dispersion_imag
_atom_type_scat_source
C C 0.0033 0.0016 'International Tables Vol C Tables 4.2.6.8 and 6.1.1.4'
H H 0.0000 0.0000 'International Tables Vol C Tables 4.2.6.8 and 6.1.1.4'
N N 0.0061 0.0033 'International Tables Vol C Tables 4.2.6.8 and 6.1.1.4'
Ni Ni 0.3393 1.1124 'International Tables Vol C Tables 4.2.6.8 and 6.1.1.4'
O O 0.0106 0.0060 'International Tables Vol C Tables 4.2.6.8 and 6.1.1.4'

loop_
_geom_angle_atom_site_label_1
_geom_angle_atom_site_label_2
_geom_angle_atom_site_label_3
_geom_angle
O1 Ni1 O2 94.80(9)
O1 Ni1 O4 92.41(8)
O1 Ni1 O3 177.02(9)
O1 Ni1 N2 89.71(9)
O1 Ni1 N1 86.98(9)
O2 Ni1 O4 89.54(8)
O2 Ni1 O3 87.83(9)
O2 Ni1 N2 172.14(9)
O2 Ni1 N1 89.33(9)
O4 Ni1 O3 89.00(8)
O4 Ni1 N2 96.72(8)
O4 Ni1 N1 178.66(9)
O3 Ni1 N2 87.52(9)
O3 Ni1 N1 91.66(9)
N1 Ni1 N2 84.47(9)
O6 Ni2 O4 88.22(8)
O6 Ni2 N4 89.61(9)
O6 Ni2 N3 90.94(9)
O4 Ni2 N4 95.46(9)
O4 Ni2 N3 179.12(9)
O7 Ni2 O6 177.32(9)
O7 Ni2 O4 89.29(8)
O7 Ni2 N4 91.62(9)
O7 Ni2 N3 91.56(9)
O5 Ni2 O6 87.05(9)
O5 Ni2 O4 95.51(8)
O5 Ni2 O7 92.20(9)
O5 Ni2 N4 168.42(9)
O5 Ni2 N3 84.71(9)
N3 Ni2 N4 84.26(10)
C2 O1 Ni1 133.40(19)
C1 O2 Ni1 135.42(18)
C4 O6 Ni2 129.6(2)
Ni1 O4 Ni2 117.15(9)
Ni1 O4 H4A 99.2
Ni1 O4 H4B 116.1
Ni2 O4 H4A 114.2
Ni2 O4 H4B 101.2
H4A O4 H4B 109.5
C1 O7 Ni2 131.8(2)
C3 O3 Ni1 127.4(2)
C2 O5 Ni2 134.61(19)
C7 N2 Ni1 103.04(18)
C5 N2 Ni1 114.14(18)
C5 N2 C7 108.5(2)
C6 N2 Ni1 113.96(18)
C6 N2 C7 110.2(2)
C6 N2 C5 106.8(2)
C15 N4 Ni2 114.25(18)
C15 N4 C14 108.3(2)
C15 N4 C16 107.1(3)
C14 N4 Ni2 102.75(18)
C16 N4 Ni2 113.91(19)
C16 N4 C14 110.3(3)
C12 N3 Ni2 112.06(19)
C13 N3 Ni2 105.98(19)
C13 N3 C12 109.2(2)
C13 N3 C11 110.8(3)
C11 N3 Ni2 111.66(19)
C11 N3 C12 107.1(3)
C9 N1 Ni1 112.51(19)
C9 N1 C8 109.5(3)
C9 N1 C10 107.1(3)
C8 N1 Ni1 104.60(18)
C10 N1 Ni1 112.4(2)
C10 N1 C8 110.8(3)
O1 C2 H2 115.6
O5 C2 O1 128.7(3)
O5 C2 H2 115.6
O6 C4 O9 127.3(3)
O6 C4 H4 116.3
O9 C4 H4 116.3
H10D O10 H10E 109.5
O2 C1 O7 129.7(3)
O2 C1 H1 115.1
O7 C1 H1 115.1
N3 C12 H12A 109.5
N3 C12 H12B 109.5
N3 C12 H12C 109.5
H12A C12 H12B 109.5
H12A C12 H12C 109.5
H12B C12 H12C 109.5
O3 C3 O8 127.8(3)
O3 C3 H3 116.1
O8 C3 H3 116.1
N1 C9 H9A 109.5
N1 C9 H9B 109.5
N1 C9 H9C 109.5
H9A C9 H9B 109.5
H9A C9 H9C 109.5
H9B C9 H9C 109.5
N1 C8 H8A 109.6
N1 C8 H8B 109.6
N1 C8 C7 110.3(3)
H8A C8 H8B 108.1
C7 C8 H8A 109.6
C7 C8 H8B 109.6
N1 C10 H10A 109.5
N1 C10 H10B 109.5
N1 C10 H10C 109.5
H10A C10 H10B 109.5
H10A C10 H10C 109.5
H10B C10 H10C 109.5
N2 C7 C8 111.1(3)
N2 C7 H7A 109.4
N2 C7 H7B 109.4
C8 C7 H7A 109.4
C8 C7 H7B 109.4
H7A C7 H7B 108.0
N2 C5 H5A 109.5
N2 C5 H5B 109.5
N2 C5 H5C 109.5
H5A C5 H5B 109.5
H5A C5 H5C 109.5
H5B C5 H5C 109.5
N2 C6 H6A 109.5
N2 C6 H6B 109.5
N2 C6 H6C 109.5
H6A C6 H6B 109.5
H6A C6 H6C 109.5
H6B C6 H6C 109.5
N4 C15 H15A 109.5
N4 C15 H15B 109.5
N4 C15 H15C 109.5
H15A C15 H15B 109.5
H15A C15 H15C 109.5
H15B C15 H15C 109.5
N3 C13 H13A 109.7
N3 C13 H13B 109.7
N3 C13 C14 110.0(3)
H13A C13 H13B 108.2
C14 C13 H13A 109.7
C14 C13 H13B 109.7
N3 C11 H11A 109.5
N3 C11 H11B 109.5
N3 C11 H11C 109.5
H11A C11 H11B 109.5
H11A C11 H11C 109.5
H11B C11 H11C 109.5
N4 C14 C13 110.6(3)
N4 C14 H14A 109.5
N4 C14 H14B 109.5
C13 C14 H14A 109.5
C13 C14 H14B 109.5
H14A C14 H14B 108.1
N4 C16 H16A 109.5
N4 C16 H16B 109.5
N4 C16 H16C 109.5
H16A C16 H16B 109.5
H16A C16 H16C 109.5
H16B C16 H16C 109.5

loop_
_geom_bond_atom_site_label_1
_geom_bond_atom_site_label_2
_geom_bond_distance
Ni1 O1 2.0305(18)
Ni1 O2 2.045(2)
Ni1 O4 2.0951(19)
Ni1 O3 2.1008(19)
Ni1 N2 2.178(2)
Ni1 N1 2.154(2)
Ni2 O6 2.096(2)
Ni2 O4 2.0988(19)
Ni2 O7 2.049(2)
Ni2 O5 2.022(2)
Ni2 N4 2.168(2)
Ni2 N3 2.148(2)
O1 C2 1.250(3)
O2 C1 1.247(4)
O6 C4 1.250(4)
O4 H4A 0.8694
O4 H4B 0.8702
O7 C1 1.251(3)
O3 C3 1.249(4)
O5 C2 1.239(4)
O8 C3 1.250(4)
O9 C4 1.255(4)
N2 C7 1.482(4)
N2 C5 1.479(4)
N2 C6 1.479(4)
N4 C15 1.479(4)
N4 C14 1.490(4)
N4 C16 1.481(4)
N3 C12 1.478(4)
N3 C13 1.471(4)
N3 C11 1.477(4)
N1 C9 1.479(4)
N1 C8 1.485(4)
N1 C10 1.479(4)
C2 H2 0.9500
C4 H4 0.9500
O10 H10D 0.8701
O10 H10E 0.8701
C1 H1 0.9500
C12 H12A 0.9800
C12 H12B 0.9800
C12 H12C 0.9800
C3 H3 0.9500
C9 H9A 0.9800
C9 H9B 0.9800
C9 H9C 0.9800
C8 H8A 0.9900
C8 H8B 0.9900
C8 C7 1.508(5)
C10 H10A 0.9800
C10 H10B 0.9800
C10 H10C 0.9800
C7 H7A 0.9900
C7 H7B 0.9900
C5 H5A 0.9800
C5 H5B 0.9800
C5 H5C 0.9800
C6 H6A 0.9800
C6 H6B 0.9800
C6 H6C 0.9800
C15 H15A 0.9800
C15 H15B 0.9800
C15 H15C 0.9800
C13 H13A 0.9900
C13 H13B 0.9900
C13 C14 1.518(5)
C11 H11A 0.9800
C11 H11B 0.9800
C11 H11C 0.9800
C14 H14A 0.9900
C14 H14B 0.9900
C16 H16A 0.9800
C16 H16B 0.9800
C16 H16C 0.9800

loop_
_geom_torsion_atom_site_label_1
_geom_torsion_atom_site_label_2
_geom_torsion_atom_site_label_3
_geom_torsion_atom_site_label_4
_geom_torsion
Ni1 O1 C2 O5 14.9(5)
Ni1 O2 C1 O7 8.8(5)
Ni1 O3 C3 O8 -1.0(5)
Ni1 N2 C7 C8 43.1(3)
Ni1 N1 C8 C7 40.9(3)
Ni2 O6 C4 O9 -8.2(5)
Ni2 O7 C1 O2 2.5(5)
Ni2 O5 C2 O1 4.5(5)
Ni2 N4 C14 C13 45.2(3)
Ni2 N3 C13 C14 38.4(3)
N3 C13 C14 N4 -59.6(4)
N1 C8 C7 N2 -60.3(4)
C12 N3 C13 C14 159.3(3)
C9 N1 C8 C7 161.7(3)
C10 N1 C8 C7 -80.5(3)
C5 N2 C7 C8 164.5(3)
C6 N2 C7 C8 -78.9(3)
C15 N4 C14 C13 166.4(3)
C11 N3 C13 C14 -82.9(3)
C16 N4 C14 C13 -76.7(3)

loop_
_twin_individual_id
_twin_individual_mass_fraction_refined
1 0.621(12)
2 0.379(12)
